data_2022494
loop_
_publ_author_name
'Rojkiewicz, Marcin'
'Ku\'s, Piotr'
'Ksia\.zek, Maria'
'Kusz, Joachim'

_publ_section_title
;
 Crystallographic characterization of three cathinone hydrochlorides new
 on the NPS market: 1-(4-methylphenyl)-2-(pyrrolidin-1-yl)hexan-1-one
 (4-MPHP), 4-methyl-1-phenyl-2-(pyrrolidin-1-yl)pentan-1-one (\a-PiHP) and
 2-(methylamino)-1-(4-methylphenyl)pentan-1-one (4-MPD)
;
_journal_coeditor_code DG3025
_journal_issue 1
_journal_name_full 'Acta Crystallographica Section C'
_journal_page_first
;
;
_journal_paper_doi 10.1107/S2053229621013401
_journal_volume 78
_journal_year 2022
_chemical_formula_iupac 'C13 H20 N O +, Cl -'
_chemical_formula_moiety 'C13 H20 N O +, Cl -'
_chemical_formula_sum 'C13 H20 Cl N O'
_chemical_formula_weight 241.75
_chemical_name_systematic
;
Methyl[1-(4-methylphenyl)-1-oxopentan-2-yl]azanium chloride
;
_space_group_crystal_system monoclinic
_space_group_IT_number 14
_space_group_name_Hall '-P 2yn'
_space_group_name_H-M_alt 'P 1 21/n 1'
_atom_sites_solution_hydrogens geom
_audit_creation_method SHELXL-2018/3
_cell_angle_alpha 90
_cell_angle_beta 93.765(2)
_cell_angle_gamma 90
_cell_formula_units_Z 4
_cell_length_a 7.1747(2)
_cell_length_b 7.8832(2)
_cell_length_c 24.9469(6)
_cell_measurement_reflns_used 6458
_cell_measurement_temperature 294.0(10)
_cell_measurement_theta_max 73.6410
_cell_measurement_theta_min 5.8140
_cell_volume 1407.94(6)
_computing_cell_refinement
;
CrysAlis PRO (Rigaku OD, 2015)
;
_computing_data_collection
;
CrysAlis PRO (Rigaku OD, 2015)
;
_computing_data_reduction
;
CrysAlis PRO (Rigaku OD, 2015)
;
_computing_structure_refinement
;
SHELXL2018 (Sheldrick, 2015)
;
_computing_structure_solution
;
SHELXS2013 (Sheldrick, 2008)
;
_diffrn_ambient_temperature 294.0(10)
_diffrn_detector_area_resol_mean 10.4498
_diffrn_measured_fraction_theta_full 1.000
_diffrn_measured_fraction_theta_max 0.987
_diffrn_measurement_device_type
;
Agilent SuperNova diffractometer with an Atlas detector
;
_diffrn_measurement_method '\w scans'
_diffrn_radiation_type CuK\a
_diffrn_radiation_wavelength 1.54184
_diffrn_reflns_av_R_equivalents 0.0161
_diffrn_reflns_av_unetI/netI 0.0137
_diffrn_reflns_limit_h_max 6
_diffrn_reflns_limit_h_min -8
_diffrn_reflns_limit_k_max 9
_diffrn_reflns_limit_k_min -8
_diffrn_reflns_limit_l_max 30
_diffrn_reflns_limit_l_min -29
_diffrn_reflns_number 9319
_diffrn_reflns_theta_full 67.684
_diffrn_reflns_theta_max 73.474
_diffrn_reflns_theta_min 3.551
_diffrn_source 'micro-focus sealed X-ray tube'
_exptl_absorpt_coefficient_mu 2.244
_exptl_absorpt_correction_T_max 1.00000
_exptl_absorpt_correction_T_min 0.60042
_exptl_absorpt_correction_type multi-scan
_exptl_absorpt_process_details
;
(CrysAlis PRO; Rigaku OD, 2015)
;
_exptl_crystal_colour colorless
_exptl_crystal_density_diffrn 1.140
_exptl_crystal_description polyhedron
_exptl_crystal_F_000 520
_exptl_crystal_size_max 0.380
_exptl_crystal_size_mid 0.330
_exptl_crystal_size_min 0.080
_refine_diff_density_max 0.411
_refine_diff_density_min -0.263
_refine_ls_extinction_method none
_refine_ls_goodness_of_fit_ref 1.083
_refine_ls_hydrogen_treatment constr
_refine_ls_matrix_type full
_refine_ls_number_parameters 148
_refine_ls_number_reflns 2799
_refine_ls_number_restraints 0
_refine_ls_restrained_S_all 1.083
_refine_ls_R_factor_all 0.0435
_refine_ls_R_factor_gt 0.0424
_refine_ls_shift/su_max 0.001
_refine_ls_shift/su_mean 0.000
_refine_ls_structure_factor_coef Fsqd
_refine_ls_weighting_details 'w=1/[\s^2^(Fo^2^)+(0.0731P)^2^+0.3144P] where P=(Fo^2^+2Fc^2^)/3'
_refine_ls_weighting_scheme calc
_refine_ls_wR_factor_gt 0.1266
_refine_ls_wR_factor_ref 0.1279
_reflns_number_gt 2694
_reflns_number_total 2799
_reflns_threshold_expression 'I > 2\s(I)'
_cod_data_source_file dg3025sup1.cif
_cod_data_source_block ch20_pk1271
_cod_original_sg_symbol_H-M 'P 21/n'
_cod_database_code 2022494
_shelx_space_group_comment
;
The symmetry employed for this shelxl refinement is uniquely defined
by the following loop, which should always be used as a source of
symmetry information in preference to the above space-group names.
They are only intended as comments.
;
_shelx_estimated_absorpt_t_min 0.483
_shelx_estimated_absorpt_t_max 0.841

loop_
_space_group_symop_operation_xyz
'x, y, z'
'-x+1/2, y+1/2, -z+1/2'
'-x, -y, -z'
'x-1/2, -y-1/2, z-1/2'

loop_
_atom_site_type_symbol
_atom_site_label
_atom_site_fract_x
_atom_site_fract_y
_atom_site_fract_z
_atom_site_U_iso_or_equiv
_atom_site_adp_type
_atom_site_calc_flag
_atom_site_occupancy
_atom_site_disorder_assembly
_atom_site_disorder_group
Cl Cl1 0.98520(5) 0.13609(5) 0.23702(2) 0.05579(17) Uani d 1 . .
O O1 0.63367(17) -0.12727(16) 0.14209(5) 0.0611(3) Uani d 1 . .
N N1 0.56633(17) 0.01840(16) 0.23441(5) 0.0485(3) Uani d 1 . .
H H14A 0.576783 -0.091220 0.242590 0.058 Uiso calc 1 . .
H H14B 0.675937 0.052917 0.223654 0.058 Uiso calc 1 . .
C C1 0.3264(2) -0.12105(19) 0.10155(6) 0.0495(4) Uani d 1 . .
C C2 0.1371(3) -0.1186(2) 0.11019(7) 0.0587(4) Uani d 1 . .
H H2 0.097612 -0.082260 0.143057 0.070 Uiso calc 1 . .
C C3 0.0070(3) -0.1699(3) 0.07003(8) 0.0685(5) Uani d 1 . .
H H3 -0.119017 -0.170254 0.076715 0.082 Uiso calc 1 . .
C C4 0.0597(3) -0.2205(2) 0.02051(8) 0.0670(5) Uani d 1 . .
C C5 0.2473(3) -0.2187(3) 0.01155(7) 0.0743(6) Uani d 1 . .
H H5 0.285158 -0.249441 -0.022041 0.089 Uiso calc 1 . .
C C6 0.3809(3) -0.1719(3) 0.05155(7) 0.0646(5) Uani d 1 . .
H H6 0.506895 -0.174461 0.044910 0.077 Uiso calc 1 . .
C C7 0.4736(2) -0.07816(19) 0.14386(6) 0.0473(3) Uani d 1 . .
C C8 0.4223(2) 0.03854(19) 0.18908(6) 0.0476(3) Uani d 1 . .
H H8 0.301161 0.003000 0.201248 0.057 Uiso calc 1 . .
C C9 0.5251(3) 0.1140(3) 0.28359(8) 0.0663(5) Uani d 1 . .
H H9A 0.531281 0.233577 0.276579 0.099 Uiso calc 1 . .
H H9B 0.615171 0.084950 0.312274 0.099 Uiso calc 1 . .
H H9C 0.402158 0.085362 0.293691 0.099 Uiso calc 1 . .
C C10 0.4045(3) 0.2197(2) 0.16777(7) 0.0600(4) Uani d 1 . .
H H10A 0.294877 0.226186 0.142936 0.072 Uiso calc 1 . .
H H10B 0.383968 0.294841 0.197619 0.072 Uiso calc 1 . .
C C11 0.5703(4) 0.2836(3) 0.13969(10) 0.0822(6) Uani d 1 . .
H H11A 0.598673 0.204151 0.111682 0.099 Uiso calc 1 . .
H H11B 0.677954 0.289277 0.165253 0.099 Uiso calc 1 . .
C C12 0.5352(5) 0.4574(3) 0.11506(11) 0.0999(9) Uani d 1 . .
H H12A 0.437293 0.449836 0.087018 0.150 Uiso calc 1 . .
H H12B 0.647292 0.497751 0.100354 0.150 Uiso calc 1 . .
H H12C 0.498711 0.534689 0.142209 0.150 Uiso calc 1 . .
C C13 -0.0843(4) -0.2748(3) -0.02325(10) 0.0945(8) Uani d 1 . .
H H13A -0.159547 -0.364419 -0.010068 0.142 Uiso calc 1 . .
H H13B -0.022123 -0.314483 -0.053783 0.142 Uiso calc 1 . .
H H13C -0.162519 -0.180013 -0.033631 0.142 Uiso calc 1 . .

loop_
_atom_site_aniso_label
_atom_site_aniso_U_11
_atom_site_aniso_U_22
_atom_site_aniso_U_33
_atom_site_aniso_U_12
_atom_site_aniso_U_13
_atom_site_aniso_U_23
Cl1 0.0426(2) 0.0505(3) 0.0748(3) 0.00148(14) 0.00800(18) -0.01062(16)
O1 0.0526(7) 0.0611(7) 0.0700(7) 0.0078(5) 0.0063(6) -0.0106(5)
N1 0.0457(7) 0.0453(7) 0.0544(7) 0.0014(5) 0.0027(5) -0.0009(5)
C1 0.0562(9) 0.0417(8) 0.0508(8) 0.0015(6) 0.0044(7) 0.0011(6)
C2 0.0573(10) 0.0629(10) 0.0560(9) -0.0028(7) 0.0050(7) -0.0018(7)
C3 0.0606(11) 0.0742(12) 0.0696(11) -0.0063(9) -0.0039(8) -0.0022(9)
C4 0.0776(12) 0.0564(10) 0.0651(10) -0.0003(9) -0.0114(9) 0.0000(8)
C5 0.0920(15) 0.0789(13) 0.0515(9) 0.0068(11) 0.0012(9) -0.0102(9)
C6 0.0663(11) 0.0706(11) 0.0574(9) 0.0054(9) 0.0088(8) -0.0063(8)
C7 0.0492(8) 0.0392(7) 0.0540(8) 0.0023(6) 0.0074(6) 0.0021(6)
C8 0.0456(8) 0.0449(8) 0.0523(8) 0.0032(6) 0.0028(6) -0.0017(6)
C9 0.0643(11) 0.0773(13) 0.0569(10) 0.0032(9) 0.0009(8) -0.0151(9)
C10 0.0713(11) 0.0439(8) 0.0638(10) 0.0100(7) -0.0034(8) -0.0024(7)
C11 0.1015(17) 0.0564(11) 0.0892(14) -0.0018(11) 0.0090(12) 0.0174(10)
C12 0.161(3) 0.0510(11) 0.0849(15) -0.0130(14) -0.0136(16) 0.0133(11)
C13 0.113(2) 0.0822(15) 0.0828(14) -0.0043(14) -0.0348(14) -0.0086(12)

loop_
_atom_type_symbol
_atom_type_description
_atom_type_scat_dispersion_real
_atom_type_scat_dispersion_imag
_atom_type_scat_source
C C 0.0181 0.0091 'International Tables Vol C Tables 4.2.6.8 and 6.1.1.4'
H H 0.0000 0.0000 'International Tables Vol C Tables 4.2.6.8 and 6.1.1.4'
N N 0.0311 0.0180 'International Tables Vol C Tables 4.2.6.8 and 6.1.1.4'
O O 0.0492 0.0322 'International Tables Vol C Tables 4.2.6.8 and 6.1.1.4'
Cl Cl 0.3639 0.7018 'International Tables Vol C Tables 4.2.6.8 and 6.1.1.4'

loop_
_geom_angle_atom_site_label_1
_geom_angle_atom_site_label_2
_geom_angle_atom_site_label_3
_geom_angle_site_symmetry_1
_geom_angle_site_symmetry_3
_geom_angle
_geom_angle_publ_flag
C9 N1 C8 . . 114.00(12) ?
C9 N1 H14A . . 108.8 ?
C8 N1 H14A . . 108.8 ?
C9 N1 H14B . . 108.8 ?
C8 N1 H14B . . 108.8 ?
H14A N1 H14B . . 107.6 ?
C2 C1 C6 . . 118.58(16) ?
C2 C1 C7 . . 122.97(15) ?
C6 C1 C7 . . 118.41(15) ?
C3 C2 C1 . . 120.22(18) ?
C3 C2 H2 . . 119.9 ?
C1 C2 H2 . . 119.9 ?
C4 C3 C2 . . 121.55(19) ?
C4 C3 H3 . . 119.2 ?
C2 C3 H3 . . 119.2 ?
C3 C4 C5 . . 118.13(18) ?
C3 C4 C13 . . 121.0(2) ?
C5 C4 C13 . . 120.9(2) ?
C4 C5 C6 . . 121.46(18) ?
C4 C5 H5 . . 119.3 ?
C6 C5 H5 . . 119.3 ?
C5 C6 C1 . . 120.03(18) ?
C5 C6 H6 . . 120.0 ?
C1 C6 H6 . . 120.0 ?
O1 C7 C1 . . 122.14(15) ?
O1 C7 C8 . . 119.68(14) ?
C1 C7 C8 . . 118.11(13) ?
N1 C8 C7 . . 108.02(12) ?
N1 C8 C10 . . 113.71(13) ?
C7 C8 C10 . . 109.07(13) ?
N1 C8 H8 . . 108.6 ?
C7 C8 H8 . . 108.6 ?
C10 C8 H8 . . 108.6 ?
N1 C9 H9A . . 109.5 ?
N1 C9 H9B . . 109.5 ?
H9A C9 H9B . . 109.5 ?
N1 C9 H9C . . 109.5 ?
H9A C9 H9C . . 109.5 ?
H9B C9 H9C . . 109.5 ?
C11 C10 C8 . . 115.10(15) ?
C11 C10 H10A . . 108.5 ?
C8 C10 H10A . . 108.5 ?
C11 C10 H10B . . 108.5 ?
C8 C10 H10B . . 108.5 ?
H10A C10 H10B . . 107.5 ?
C10 C11 C12 . . 112.1(2) ?
C10 C11 H11A . . 109.2 ?
C12 C11 H11A . . 109.2 ?
C10 C11 H11B . . 109.2 ?
C12 C11 H11B . . 109.2 ?
H11A C11 H11B . . 107.9 ?
C11 C12 H12A . . 109.5 ?
C11 C12 H12B . . 109.5 ?
H12A C12 H12B . . 109.5 ?
C11 C12 H12C . . 109.5 ?
H12A C12 H12C . . 109.5 ?
H12B C12 H12C . . 109.5 ?
C4 C13 H13A . . 109.5 ?
C4 C13 H13B . . 109.5 ?
H13A C13 H13B . . 109.5 ?
C4 C13 H13C . . 109.5 ?
H13A C13 H13C . . 109.5 ?
H13B C13 H13C . . 109.5 ?

loop_
_geom_bond_atom_site_label_1
_geom_bond_atom_site_label_2
_geom_bond_site_symmetry_2
_geom_bond_distance
_geom_bond_publ_flag
O1 C7 . 1.2158(19) ?
N1 C9 . 1.486(2) ?
N1 C8 . 1.4894(19) ?
N1 H14A . 0.8900 ?
N1 H14B . 0.8900 ?
C1 C2 . 1.390(2) ?
C1 C6 . 1.390(2) ?
C1 C7 . 1.482(2) ?
C2 C3 . 1.384(3) ?
C2 H2 . 0.9300 ?
C3 C4 . 1.375(3) ?
C3 H3 . 0.9300 ?
C4 C5 . 1.379(3) ?
C4 C13 . 1.515(3) ?
C5 C6 . 1.387(3) ?
C5 H5 . 0.9300 ?
C6 H6 . 0.9300 ?
C7 C8 . 1.520(2) ?
C8 C10 . 1.527(2) ?
C8 H8 . 0.9800 ?
C9 H9A . 0.9600 ?
C9 H9B . 0.9600 ?
C9 H9C . 0.9600 ?
C10 C11 . 1.506(3) ?
C10 H10A . 0.9700 ?
C10 H10B . 0.9700 ?
C11 C12 . 1.516(3) ?
C11 H11A . 0.9700 ?
C11 H11B . 0.9700 ?
C12 H12A . 0.9600 ?
C12 H12B . 0.9600 ?
C12 H12C . 0.9600 ?
C13 H13A . 0.9600 ?
C13 H13B . 0.9600 ?
C13 H13C . 0.9600 ?

loop_
_geom_torsion_atom_site_label_1
_geom_torsion_atom_site_label_2
_geom_torsion_atom_site_label_3
_geom_torsion_atom_site_label_4
_geom_torsion_site_symmetry_1
_geom_torsion_site_symmetry_2
_geom_torsion_site_symmetry_3
_geom_torsion_site_symmetry_4
_geom_torsion
_geom_torsion_publ_flag
C6 C1 C2 C3 . . . . 1.6(3) ?
C7 C1 C2 C3 . . . . -176.03(16) ?
C1 C2 C3 C4 . . . . -1.6(3) ?
C2 C3 C4 C5 . . . . -0.1(3) ?
C2 C3 C4 C13 . . . . -179.40(19) ?
C3 C4 C5 C6 . . . . 1.8(3) ?
C13 C4 C5 C6 . . . . -178.9(2) ?
C4 C5 C6 C1 . . . . -1.7(3) ?
C2 C1 C6 C5 . . . . 0.0(3) ?
C7 C1 C6 C5 . . . . 177.76(17) ?
C2 C1 C7 O1 . . . . 157.51(16) ?
C6 C1 C7 O1 . . . . -20.1(2) ?
C2 C1 C7 C8 . . . . -25.7(2) ?
C6 C1 C7 C8 . . . . 156.66(15) ?
C9 N1 C8 C7 . . . . -174.85(14) ?
C9 N1 C8 C10 . . . . 63.95(18) ?
O1 C7 C8 N1 . . . . -21.3(2) ?
C1 C7 C8 N1 . . . . 161.81(13) ?
O1 C7 C8 C10 . . . . 102.75(17) ?
C1 C7 C8 C10 . . . . -74.14(17) ?
N1 C8 C10 C11 . . . . 67.9(2) ?
C7 C8 C10 C11 . . . . -52.7(2) ?
C8 C10 C11 C12 . . . . 174.53(18) ?

_cod_database_fobs_code 2022494
